data_1530988
loop_
_publ_author_name
'Weber, H.P.'
'Schultz, H.'

_publ_section_title
;
 Ionic conduction in one dimension: A structural study of the hollandite
 K1.54 Mg0.77 Ti7.23 O16 over the range 133< T< 919 K
;
_journal_name_full 'Journal of Chemical Physics'
_journal_page_first 475
_journal_page_last 484
_journal_volume 85
_journal_year 1986
_chemical_formula_sum 'K1.59 Mg0.77 O16 Ti7.23'
_chemical_name_systematic 'K1.59 (Mg.77 Ti7.23) O16'
_space_group_IT_number 87
_symmetry_space_group_name_Hall '-I 4'
_symmetry_space_group_name_H-M 'I 4/m'
_cell_angle_alpha 90
_cell_angle_beta 90
_cell_angle_gamma 90
_cell_formula_units_Z 1
_cell_length_a 10.138
_cell_length_b 10.138
_cell_length_c 2.9685
_cell_volume 305.100
_citation_journal_id_ASTM JCPSA6
_cod_data_source_file Weber_JCPSA6_1986_1239.cif
_cod_data_source_block K1.59Mg0.77O16Ti7.23
_cod_original_cell_volume 305.0995
_cod_database_code 1530988

loop_
_symmetry_equiv_pos_as_xyz
x,y,z
-y,x,z
-x,-y,z
y,-x,z
-x,-y,-z
y,-x,-z
x,y,-z
-y,x,-z
x+1/2,y+1/2,z+1/2
-y+1/2,x+1/2,z+1/2
-x+1/2,-y+1/2,z+1/2
y+1/2,-x+1/2,z+1/2
-x+1/2,-y+1/2,-z+1/2
y+1/2,-x+1/2,-z+1/2
x+1/2,y+1/2,-z+1/2
-y+1/2,x+1/2,-z+1/2

loop_
_atom_site_label
_atom_site_type_symbol
_atom_site_fract_x
_atom_site_fract_y
_atom_site_fract_z
_atom_site_occupancy
_atom_site_U_iso_or_equiv
K3 K+1 0 0 0.251 0.157 0.0
Ti1 Ti+4 0.35106 0.16782 0 0.903 0.0
K4 K+1 0 0 0.08 0.01 0.0
O1 O-2 0.15529 0.20475 0 1 0.0
Mg1 Mg+2 0.35106 0.16782 0 0.097 0.0
K2 K+1 0 0 0.38 0.03 0.0
O2 O-2 0.54027 0.16583 0 1 0.0
K1 K+1 0 0 0.5 0.401 0.0
